data_1564506
loop_
_publ_author_name
'Santiago, Pedro H.O.'
'Santiago, Mariana B.'
'Martins, Carlos H.G.'
'Gatto, Claudia C.'

_publ_section_title
;
 Copper(II) and zinc(II) complexes with Hydrazone: Synthesis, crystal
 structure, Hirshfeld surface and antibacterial activity
;
_journal_name_full 'Inorganica Chimica Acta'
_journal_page_first 119632
_journal_paper_doi 10.1016/j.ica.2020.119632
_journal_volume 508
_journal_year 2020
_chemical_formula_moiety 'C26 H22 Cu N8 O2'
_chemical_formula_sum 'C26 H22 Cu N8 O2'
_chemical_formula_weight 542.05
_space_group_crystal_system orthorhombic
_space_group_IT_number 61
_space_group_name_Hall '-P 2ac 2ab'
_space_group_name_H-M_alt 'P b c a'
_atom_sites_solution_hydrogens geom
_atom_sites_solution_primary direct
_cell_angle_alpha 90
_cell_angle_beta 90
_cell_angle_gamma 90
_cell_formula_units_Z 8
_cell_length_a 10.2854(17)
_cell_length_b 39.205(6)
_cell_length_c 11.940(2)
_cell_measurement_reflns_used 1466
_cell_measurement_temperature 296(2)
_cell_measurement_theta_max 14.97
_cell_measurement_theta_min 2.66
_cell_volume 4814.7(14)
_computing_molecular_graphics 'Olex2 (Dolomanov et al., 2009)'
_computing_publication_material 'Olex2 (Dolomanov et al., 2009)'
_computing_structure_refinement 'ShelXL (Sheldrick, 2015)'
_computing_structure_solution 'ShelXS (Sheldrick, 2008)'
_diffrn_ambient_temperature 296.15
_diffrn_measured_fraction_theta_full 1.000
_diffrn_measured_fraction_theta_max 1.000
_diffrn_measurement_device_type 'Bruker APEX-II CCD'
_diffrn_measurement_method '\f and \w scans'
_diffrn_radiation_type MoK\a
_diffrn_radiation_wavelength 0.71073
_diffrn_reflns_av_R_equivalents 0.2473
_diffrn_reflns_av_unetI/netI 0.1051
_diffrn_reflns_Laue_measured_fraction_full 1.000
_diffrn_reflns_Laue_measured_fraction_max 1.000
_diffrn_reflns_limit_h_max 12
_diffrn_reflns_limit_h_min -12
_diffrn_reflns_limit_k_max 46
_diffrn_reflns_limit_k_min -46
_diffrn_reflns_limit_l_max 14
_diffrn_reflns_limit_l_min -14
_diffrn_reflns_number 89449
_diffrn_reflns_point_group_measured_fraction_full 1.000
_diffrn_reflns_point_group_measured_fraction_max 1.000
_diffrn_reflns_theta_full 24.999
_diffrn_reflns_theta_max 24.999
_diffrn_reflns_theta_min 1.039
_diffrn_standards_number 0
_exptl_absorpt_coefficient_mu 0.949
_exptl_absorpt_correction_T_max 0.7452
_exptl_absorpt_correction_T_min 0.6560
_exptl_absorpt_correction_type multi-scan
_exptl_absorpt_process_details
;
SADABS-2016/2 (Bruker,2016/2) was used for absorption correction.
wR2(int) was 0.1535 before and 0.0825 after correction.
The Ratio of minimum to maximum transmission is 0.8803.
The \l/2 correction factor is Not present.
;
_exptl_crystal_colour brown
_exptl_crystal_colour_primary brown
_exptl_crystal_density_diffrn 1.496
_exptl_crystal_description block
_exptl_crystal_F_000 2232
_exptl_crystal_size_max 0.311
_exptl_crystal_size_mid 0.235
_exptl_crystal_size_min 0.056
_refine_diff_density_max 0.409
_refine_diff_density_min -0.423
_refine_diff_density_rms 0.085
_refine_ls_extinction_coef 0.00081(17)
_refine_ls_extinction_expression Fc^*^=kFc[1+0.001xFc^2^\l^3^/sin(2\q)]^-1/4^
_refine_ls_extinction_method 'SHELXL-2018/3 (Sheldrick 2018)'
_refine_ls_goodness_of_fit_ref 1.025
_refine_ls_hydrogen_treatment constr
_refine_ls_matrix_type full
_refine_ls_number_parameters 337
_refine_ls_number_reflns 4241
_refine_ls_number_restraints 0
_refine_ls_restrained_S_all 1.025
_refine_ls_R_factor_all 0.1536
_refine_ls_R_factor_gt 0.0641
_refine_ls_shift/su_max 0.000
_refine_ls_shift/su_mean 0.000
_refine_ls_structure_factor_coef Fsqd
_refine_ls_weighting_details 'w=1/[\s^2^(Fo^2^)+(0.0585P)^2^+6.1723P] where P=(Fo^2^+2Fc^2^)/3'
_refine_ls_weighting_scheme calc
_refine_ls_wR_factor_gt 0.1269
_refine_ls_wR_factor_ref 0.1712
_reflns_Friedel_coverage 0.000
_reflns_Friedel_fraction_full .
_reflns_Friedel_fraction_max .
_reflns_number_gt 2115
_reflns_number_total 4241
_reflns_threshold_expression 'I > 2\s(I)'
_cod_data_source_file ICA-2020-508-119632.cif
_cod_data_source_block hapnh+cu(acac)2
_cod_original_cell_volume 4814.8(14)
_cod_database_code 1564506
_shelx_space_group_comment
;
The symmetry employed for this shelxl refinement is uniquely defined
by the following loop, which should always be used as a source of
symmetry information in preference to the above space-group names.
They are only intended as comments.
;
_shelx_estimated_absorpt_t_max 0.949
_shelx_estimated_absorpt_t_min 0.757
_olex2_refinement_description
;
1. Fixed Uiso
 At 1.2 times of:
  All C(H) groups
 At 1.5 times of:
  All C(H,H,H) groups
2.a Aromatic/amide H refined with riding coordinates:
 C13(H13), C16(H16), C23(H23), C17(H17), C4(H4), C14(H14), C12(H12), C3(H3),
 C11(H11), C15(H15), C1(H1), C26(H26), C2(H2), C10(H10), C24(H24), C25(H25)
2.b Idealised Me refined as rotating group:
 C20(H20A,H20B,H20C), C7(H7A,H7B,H7C)
;

loop_
_space_group_symop_operation_xyz
'x, y, z'
'-x+1/2, -y, z+1/2'
'x+1/2, -y+1/2, -z'
'-x, y+1/2, -z+1/2'
'-x, -y, -z'
'x-1/2, y, -z-1/2'
'-x-1/2, y-1/2, z'
'x, -y-1/2, z-1/2'

loop_
_atom_site_label
_atom_site_type_symbol
_atom_site_fract_x
_atom_site_fract_y
_atom_site_fract_z
_atom_site_U_iso_or_equiv
_atom_site_adp_type
_atom_site_occupancy
_atom_site_site_symmetry_order
_atom_site_calc_flag
_atom_site_refinement_flags_posn
_atom_site_refinement_flags_adp
_atom_site_refinement_flags_occupancy
_atom_site_disorder_assembly
_atom_site_disorder_group
Cu1 Cu 0.19005(7) 0.62548(2) -0.00608(6) 0.0434(3) Uani 1 1 d . . . . .
O1 O 0.0515(4) 0.67015(10) -0.0219(3) 0.0548(12) Uani 1 1 d . . . . .
O2 O 0.0544(4) 0.58683(10) -0.0183(3) 0.0517(11) Uani 1 1 d . . . . .
N6 N 0.2011(5) 0.61388(13) -0.1634(4) 0.0423(12) Uani 1 1 d . . . . .
N1 N 0.3255(5) 0.59252(13) 0.0988(4) 0.0493(14) Uani 1 1 d . . . . .
N7 N 0.1169(5) 0.59004(13) -0.2060(4) 0.0473(13) Uani 1 1 d . . . . .
N5 N 0.3451(5) 0.65532(12) -0.0563(4) 0.0424(13) Uani 1 1 d . . . . .
C5 C 0.3221(6) 0.60285(15) 0.2055(5) 0.0425(15) Uani 1 1 d . . . . .
N2 N 0.1635(5) 0.64241(12) 0.1492(4) 0.0404(12) Uani 1 1 d . . . . .
C21 C 0.0471(6) 0.57710(15) -0.1214(5) 0.0440(16) Uani 1 1 d . . . . .
C6 C 0.2270(6) 0.62919(15) 0.2336(5) 0.0423(16) Uani 1 1 d . . . . .
N3 N 0.0745(5) 0.66833(12) 0.1716(4) 0.0450(13) Uani 1 1 d . . . . .
C9 C -0.0687(6) 0.70932(15) 0.0891(5) 0.0426(15) Uani 1 1 d . . . . .
C18 C 0.3661(6) 0.65389(15) -0.1685(4) 0.0400(15) Uani 1 1 d . . . . .
C19 C 0.2793(6) 0.63044(15) -0.2288(5) 0.0440(16) Uani 1 1 d . . . . .
C8 C 0.0279(6) 0.68006(15) 0.0758(5) 0.0451(16) Uani 1 1 d . . . . .
C22 C -0.0473(6) 0.55056(16) -0.1520(5) 0.0499(17) Uani 1 1 d . . . . .
C13 C -0.1281(5) 0.72314(14) -0.0040(5) 0.0455(15) Uani 1 1 d . . . . .
H13 H -0.107139 0.715132 -0.075020 0.055 Uiso 1 1 calc R . . . .
N4 N -0.1963(6) 0.74672(15) 0.2063(5) 0.0636(16) Uani 1 1 d . . . . .
C16 C 0.5431(6) 0.69308(16) -0.1509(6) 0.0567(19) Uani 1 1 d . . . . .
H16 H 0.609536 0.705990 -0.182332 0.068 Uiso 1 1 calc R . . . .
C23 C -0.0686(7) 0.54129(17) -0.2624(6) 0.0616(19) Uani 1 1 d . . . . .
H23 H -0.017782 0.551517 -0.317416 0.074 Uiso 1 1 calc R . . . .
C17 C 0.4659(6) 0.67268(16) -0.2180(5) 0.0482(17) Uani 1 1 d . . . . .
H17 H 0.480280 0.671513 -0.294775 0.058 Uiso 1 1 calc R . . . .
C4 C 0.4077(6) 0.58974(16) 0.2855(5) 0.0500(17) Uani 1 1 d . . . . .
H4 H 0.403967 0.596977 0.359632 0.060 Uiso 1 1 calc R . . . .
N8 N -0.1578(6) 0.51851(16) -0.2947(5) 0.0736(19) Uani 1 1 d . . . . .
C14 C 0.4218(6) 0.67508(15) 0.0043(5) 0.0482(15) Uani 1 1 d . . . . .
H14 H 0.407204 0.676050 0.081099 0.058 Uiso 1 1 calc R . . . .
C20 C 0.2800(6) 0.62738(16) -0.3529(5) 0.0577(19) Uani 1 1 d . . . . .
H20A H 0.250470 0.605055 -0.374020 0.087 Uiso 1 1 calc GR . . . .
H20B H 0.366715 0.630844 -0.380394 0.087 Uiso 1 1 calc GR . . . .
H20C H 0.223222 0.644266 -0.384552 0.087 Uiso 1 1 calc GR . . . .
C12 C -0.2177(6) 0.74862(16) 0.0083(5) 0.0488(16) Uani 1 1 d . . . . .
H12 H -0.256025 0.758619 -0.054102 0.059 Uiso 1 1 calc R . . . .
C3 C 0.4972(7) 0.56603(18) 0.2522(6) 0.065(2) Uani 1 1 d . . . . .
H3 H 0.555426 0.557182 0.304182 0.078 Uiso 1 1 calc R . . . .
C11 C -0.2499(7) 0.75914(17) 0.1135(6) 0.0590(19) Uani 1 1 d . . . . .
H11 H -0.312973 0.775983 0.120812 0.071 Uiso 1 1 calc R . . . .
C15 C 0.5212(6) 0.69417(16) -0.0385(6) 0.0554(18) Uani 1 1 d . . . . .
H15 H 0.572731 0.707578 0.008007 0.067 Uiso 1 1 calc R . . . .
C1 C 0.4116(8) 0.56907(18) 0.0691(6) 0.068(2) Uani 1 1 d . . . . .
H1 H 0.411899 0.561532 -0.004708 0.082 Uiso 1 1 calc R . . . .
C7 C 0.2034(6) 0.64020(17) 0.3511(4) 0.0579(18) Uani 1 1 d . . . . .
H7A H 0.143714 0.624717 0.386279 0.087 Uiso 1 1 calc GR . . . .
H7B H 0.167130 0.662767 0.351313 0.087 Uiso 1 1 calc GR . . . .
H7C H 0.284064 0.640230 0.391512 0.087 Uiso 1 1 calc GR . . . .
C26 C -0.1215(7) 0.53466(18) -0.0714(6) 0.069(2) Uani 1 1 d . . . . .
H26 H -0.108817 0.539710 0.003942 0.082 Uiso 1 1 calc R . . . .
C2 C 0.5021(7) 0.55513(18) 0.1435(6) 0.065(2) Uani 1 1 d . . . . .
H2 H 0.563118 0.539133 0.120040 0.078 Uiso 1 1 calc R . . . .
C10 C -0.1055(6) 0.72245(16) 0.1930(5) 0.0559(18) Uani 1 1 d . . . . .
H10 H -0.064892 0.713904 0.256656 0.067 Uiso 1 1 calc R . . . .
C24 C -0.2280(8) 0.5047(2) -0.2159(9) 0.084(3) Uani 1 1 d . . . . .
H24 H -0.291937 0.489241 -0.237432 0.101 Uiso 1 1 calc R . . . .
C25 C -0.2145(8) 0.5112(2) -0.1027(8) 0.089(3) Uani 1 1 d . . . . .
H25 H -0.266130 0.500300 -0.049849 0.106 Uiso 1 1 calc R . . . .

loop_
_atom_site_aniso_label
_atom_site_aniso_U_11
_atom_site_aniso_U_22
_atom_site_aniso_U_33
_atom_site_aniso_U_23
_atom_site_aniso_U_13
_atom_site_aniso_U_12
Cu1 0.0505(5) 0.0516(5) 0.0281(4) 0.0007(4) -0.0022(4) -0.0040(4)
O1 0.058(3) 0.072(3) 0.035(3) -0.010(2) -0.005(2) 0.010(2)
O2 0.065(3) 0.058(3) 0.032(2) -0.006(2) 0.002(2) -0.008(2)
N6 0.045(3) 0.050(3) 0.032(3) 0.000(2) -0.002(3) 0.006(3)
N1 0.067(4) 0.051(3) 0.031(3) 0.002(2) 0.001(3) 0.001(3)
N7 0.055(3) 0.051(3) 0.036(3) -0.007(3) -0.009(3) -0.003(3)
N5 0.048(3) 0.045(3) 0.034(3) 0.004(2) -0.002(2) 0.001(3)
C5 0.052(4) 0.044(4) 0.032(3) 0.005(3) -0.005(3) -0.007(3)
N2 0.048(3) 0.044(3) 0.030(3) 0.004(2) 0.004(2) -0.005(3)
C21 0.051(4) 0.045(4) 0.037(4) -0.004(3) -0.004(3) 0.006(3)
C6 0.054(4) 0.049(4) 0.024(3) 0.000(3) -0.002(3) -0.007(3)
N3 0.056(3) 0.051(3) 0.028(3) -0.002(2) -0.003(3) 0.001(3)
C9 0.045(4) 0.048(4) 0.034(4) 0.005(3) -0.005(3) -0.009(3)
C18 0.042(4) 0.054(4) 0.023(3) 0.008(3) 0.000(3) 0.012(3)
C19 0.050(4) 0.051(4) 0.031(3) 0.000(3) 0.008(3) 0.013(3)
C8 0.051(4) 0.048(4) 0.036(4) -0.001(3) 0.001(3) -0.010(3)
C22 0.054(4) 0.047(4) 0.049(4) -0.011(3) -0.004(4) 0.004(3)
C13 0.047(4) 0.055(4) 0.035(4) -0.011(3) 0.002(3) -0.005(3)
N4 0.076(4) 0.069(4) 0.047(4) -0.004(3) 0.009(3) 0.008(4)
C16 0.045(4) 0.058(5) 0.067(5) 0.015(4) 0.008(4) 0.004(4)
C23 0.070(5) 0.059(4) 0.057(5) -0.011(4) -0.011(4) -0.003(4)
C17 0.045(4) 0.056(4) 0.044(4) 0.009(3) 0.011(3) 0.012(3)
C4 0.053(4) 0.060(4) 0.037(4) 0.002(3) -0.009(3) -0.003(4)
N8 0.069(5) 0.077(5) 0.076(5) -0.029(4) -0.014(4) -0.014(4)
C14 0.051(4) 0.062(4) 0.032(3) 0.004(3) 0.004(4) -0.001(3)
C20 0.074(5) 0.072(5) 0.027(3) 0.001(3) 0.007(3) 0.010(4)
C12 0.042(4) 0.059(4) 0.046(4) 0.004(4) -0.006(3) -0.006(3)
C3 0.058(5) 0.065(5) 0.071(5) 0.018(4) -0.010(4) -0.002(4)
C11 0.055(5) 0.060(5) 0.062(5) -0.005(4) 0.007(4) 0.004(4)
C15 0.051(4) 0.061(5) 0.055(5) -0.001(3) -0.009(4) -0.008(4)
C1 0.097(6) 0.063(5) 0.044(4) -0.005(4) 0.005(4) 0.012(5)
C7 0.069(5) 0.076(5) 0.029(3) -0.005(3) 0.000(3) -0.004(4)
C26 0.076(5) 0.061(5) 0.068(5) -0.015(4) 0.009(4) -0.018(4)
C2 0.063(5) 0.060(5) 0.072(5) 0.006(4) 0.016(4) 0.013(4)
C10 0.073(5) 0.060(5) 0.036(4) 0.003(3) 0.002(4) 0.012(4)
C24 0.061(6) 0.070(6) 0.122(9) -0.028(6) -0.008(6) -0.017(4)
C25 0.098(7) 0.073(6) 0.095(7) -0.013(5) 0.016(6) -0.029(5)

loop_
_atom_type_symbol
_atom_type_description
_atom_type_scat_dispersion_real
_atom_type_scat_dispersion_imag
_atom_type_scat_source
C C 0.0033 0.0016 'International Tables Vol C Tables 4.2.6.8 and 6.1.1.4'
H H 0.0000 0.0000 'International Tables Vol C Tables 4.2.6.8 and 6.1.1.4'
Cu Cu 0.3201 1.2651 'International Tables Vol C Tables 4.2.6.8 and 6.1.1.4'
N N 0.0061 0.0033 'International Tables Vol C Tables 4.2.6.8 and 6.1.1.4'
O O 0.0106 0.0060 'International Tables Vol C Tables 4.2.6.8 and 6.1.1.4'

loop_
_geom_angle_atom_site_label_1
_geom_angle_atom_site_label_2
_geom_angle_atom_site_label_3
_geom_angle
_geom_angle_site_symmetry_1
_geom_angle_site_symmetry_3
O1 Cu1 N1 150.44(16) . .
O2 Cu1 O1 97.84(16) . .
O2 Cu1 N1 92.05(17) . .
O2 Cu1 N5 156.39(17) . .
N6 Cu1 O1 97.90(16) . .
N6 Cu1 O2 78.41(19) . .
N6 Cu1 N1 111.38(19) . .
N6 Cu1 N5 78.8(2) . .
N6 Cu1 N2 172.4(2) . .
N5 Cu1 O1 91.33(17) . .
N5 Cu1 N1 90.51(18) . .
N2 Cu1 O1 74.54(17) . .
N2 Cu1 O2 102.59(17) . .
N2 Cu1 N1 76.14(19) . .
N2 Cu1 N5 100.82(19) . .
C8 O1 Cu1 106.5(4) . .
C21 O2 Cu1 108.9(4) . .
N7 N6 Cu1 118.9(4) . .
C19 N6 Cu1 120.3(4) . .
C19 N6 N7 120.6(5) . .
C5 N1 Cu1 109.7(4) . .
C1 N1 Cu1 131.0(4) . .
C1 N1 C5 118.8(6) . .
C21 N7 N6 108.4(5) . .
C18 N5 Cu1 112.7(4) . .
C14 N5 Cu1 129.3(4) . .
C14 N5 C18 118.0(5) . .
N1 C5 C6 116.7(5) . .
N1 C5 C4 121.6(6) . .
C4 C5 C6 121.7(5) . .
C6 N2 Cu1 121.2(4) . .
C6 N2 N3 117.9(5) . .
N3 N2 Cu1 120.8(3) . .
O2 C21 N7 125.2(6) . .
O2 C21 C22 119.0(6) . .
N7 C21 C22 115.7(5) . .
C5 C6 C7 122.1(5) . .
N2 C6 C5 115.9(5) . .
N2 C6 C7 122.0(6) . .
C8 N3 N2 109.0(5) . .
C13 C9 C8 120.0(5) . .
C13 C9 C10 116.8(6) . .
C10 C9 C8 123.2(5) . .
N5 C18 C19 114.3(5) . .
N5 C18 C17 120.9(6) . .
C17 C18 C19 124.8(5) . .
N6 C19 C18 113.3(5) . .
N6 C19 C20 124.3(6) . .
C18 C19 C20 122.4(6) . .
O1 C8 N3 128.8(6) . .
O1 C8 C9 117.1(5) . .
N3 C8 C9 114.0(5) . .
C23 C22 C21 121.8(6) . .
C26 C22 C21 120.8(6) . .
C26 C22 C23 117.3(6) . .
C12 C13 C9 119.9(6) . .
C11 N4 C10 116.7(6) . .
C15 C16 C17 119.7(6) . .
N8 C23 C22 123.9(7) . .
C16 C17 C18 118.9(6) . .
C3 C4 C5 118.4(6) . .
C24 N8 C23 116.7(7) . .
N5 C14 C15 124.3(6) . .
C11 C12 C13 118.9(6) . .
C4 C3 C2 120.9(7) . .
N4 C11 C12 123.8(6) . .
C16 C15 C14 118.3(6) . .
N1 C1 C2 123.2(6) . .
C25 C26 C22 119.8(7) . .
C3 C2 C1 117.1(7) . .
N4 C10 C9 123.7(6) . .
N8 C24 C25 124.9(7) . .
C26 C25 C24 117.4(8) . .

loop_
_geom_bond_atom_site_label_1
_geom_bond_atom_site_label_2
_geom_bond_distance
_geom_bond_site_symmetry_2
Cu1 O1 2.266(4) .
Cu1 O2 2.065(4) .
Cu1 N6 1.936(5) .
Cu1 N1 2.276(5) .
Cu1 N5 2.067(5) .
Cu1 N2 1.988(4) .
O1 C8 1.254(6) .
O2 C21 1.291(6) .
N6 N7 1.372(6) .
N6 C19 1.295(7) .
N1 C5 1.338(7) .
N1 C1 1.325(8) .
N7 C21 1.340(7) .
N5 C18 1.358(7) .
N5 C14 1.322(7) .
C5 C6 1.462(8) .
C5 C4 1.397(7) .
N2 C6 1.308(7) .
N2 N3 1.393(6) .
C21 C22 1.470(8) .
C6 C7 1.487(7) .
N3 C8 1.322(7) .
C9 C8 1.526(8) .
C9 C13 1.379(7) .
C9 C10 1.395(8) .
C18 C19 1.470(8) .
C18 C17 1.395(8) .
C19 C20 1.487(8) .
C22 C23 1.385(8) .
C22 C26 1.378(9) .
C13 C12 1.367(8) .
N4 C11 1.329(8) .
N4 C10 1.343(8) .
C16 C17 1.383(8) .
C16 C15 1.361(8) .
C23 N8 1.337(8) .
C4 C3 1.367(9) .
N8 C24 1.304(9) .
C14 C15 1.366(8) .
C12 C11 1.363(8) .
C3 C2 1.367(9) .
C1 C2 1.398(9) .
C26 C25 1.377(9) .
C24 C25 1.383(11) .
